data_7218396
loop_
_publ_author_name
'Ye, Weijian'
'Li, Yan'
'Zhou, Lanxiang'
'Liu, Juanjuan'
'Wang, Cunde'

_publ_section_title
;
 Three-component reaction between substituted \b-nitrostyrenes,
 \b-dicarbonyl compounds and amines: diversity-oriented synthesis of novel
 \b-enaminones
;
_journal_issue 1
_journal_name_full 'Green Chem.'
_journal_page_first 188
_journal_paper_doi 10.1039/C4GC01234H
_journal_volume 17
_journal_year 2015
_chemical_formula_sum 'C22 H22 Cl N O2'
_chemical_formula_weight 367.86
_chemical_name_systematic
; 
 ? 
;
_space_group_IT_number 19
_symmetry_cell_setting orthorhombic
_symmetry_space_group_name_Hall 'P 2ac 2ab'
_symmetry_space_group_name_H-M 'P 21 21 21'
_atom_sites_solution_hydrogens geom
_atom_sites_solution_primary direct
_atom_sites_solution_secondary difmap
_audit_creation_method SHELXL-97
_cell_angle_alpha 90.00
_cell_angle_beta 90.00
_cell_angle_gamma 90.00
_cell_formula_units_Z 4
_cell_length_a 7.5759(6)
_cell_length_b 11.0478(10)
_cell_length_c 23.488(2)
_cell_measurement_reflns_used 7315
_cell_measurement_temperature 296(2)
_cell_measurement_theta_max 23.53
_cell_measurement_theta_min 2.53
_cell_volume 1965.9(3)
_computing_cell_refinement 'Bruker SAINT'
_computing_data_collection 'Bruker APEX2'
_computing_data_reduction 'Bruker SAINT'
_computing_molecular_graphics 'Bruker SHELXTL'
_computing_publication_material 'Bruker SHELXTL'
_computing_structure_refinement 'SHELXL-97 (Sheldrick, 1997)'
_computing_structure_solution 'SHELXS-97 (Sheldrick, 1990)'
_diffrn_ambient_temperature 296(2)
_diffrn_measured_fraction_theta_full 0.996
_diffrn_measured_fraction_theta_max 0.996
_diffrn_measurement_device_type 'Bruker APEX-II CCD'
_diffrn_measurement_method '\f and \w scans'
_diffrn_radiation_monochromator graphite
_diffrn_radiation_source 'fine-focus sealed tube'
_diffrn_radiation_type MoK\a
_diffrn_radiation_wavelength 0.71073
_diffrn_reflns_av_R_equivalents 0.0459
_diffrn_reflns_av_sigmaI/netI 0.0415
_diffrn_reflns_limit_h_max 9
_diffrn_reflns_limit_h_min -9
_diffrn_reflns_limit_k_max 14
_diffrn_reflns_limit_k_min -13
_diffrn_reflns_limit_l_max 30
_diffrn_reflns_limit_l_min -26
_diffrn_reflns_number 19609
_diffrn_reflns_theta_full 27.50
_diffrn_reflns_theta_max 27.50
_diffrn_reflns_theta_min 1.73
_exptl_absorpt_coefficient_mu 0.209
_exptl_absorpt_correction_type none
_exptl_crystal_colour white
_exptl_crystal_density_diffrn 1.243
_exptl_crystal_density_method 'not measured'
_exptl_crystal_description block
_exptl_crystal_F_000 776
_exptl_crystal_size_max 0.35
_exptl_crystal_size_mid 0.33
_exptl_crystal_size_min 0.30
_refine_diff_density_max 0.304
_refine_diff_density_min -0.370
_refine_diff_density_rms 0.057
_refine_ls_abs_structure_details 'Flack H D (1983), Acta Cryst. A39, 876-881'
_refine_ls_abs_structure_Flack 0.95(10)
_refine_ls_extinction_method none
_refine_ls_goodness_of_fit_ref 0.997
_refine_ls_hydrogen_treatment mixed
_refine_ls_matrix_type full
_refine_ls_number_parameters 241
_refine_ls_number_reflns 4498
_refine_ls_number_restraints 0
_refine_ls_restrained_S_all 0.997
_refine_ls_R_factor_all 0.0956
_refine_ls_R_factor_gt 0.0577
_refine_ls_shift/su_max 0.000
_refine_ls_shift/su_mean 0.000
_refine_ls_structure_factor_coef Fsqd
_refine_ls_weighting_details 'calc w=1/[\s^2^(Fo^2^)+(0.0918P)^2^+0.2263P] where P=(Fo^2^+2Fc^2^)/3'
_refine_ls_weighting_scheme calc
_refine_ls_wR_factor_gt 0.1418
_refine_ls_wR_factor_ref 0.1606
_reflns_number_gt 2966
_reflns_number_total 4520
_reflns_threshold_expression >2sigma(I)
_cod_data_source_file c4gc01234h2.cif
_cod_data_source_block 001
_cod_depositor_comments
;
The following automatic conversions were performed:

'_symmetry_cell_setting' value 'Orthorhombic' changed to
'orthorhombic' according to
/usr/data/users/saulius/crontab/automatic-downloads/rss-feeds/RSC/lib/dictionaries/cif_core.dic
dictionary named 'cif_core.dic' version 2.4.2 from 2011-04-26.

Automatic conversion script
Id: cif_fix_values 2827 2014-09-09 07:05:25Z andrius 

 Adding full bibliography for 7218396--7218398.cif.
;
_cod_original_sg_symbol_H-M 'P2(1)2(1)2(1) '
_cod_database_code 7218396

loop_
_symmetry_equiv_pos_as_xyz
'x, y, z'
'x+1/2, -y+1/2, -z'
'-x, y+1/2, -z+1/2'
'-x+1/2, -y, z+1/2'

loop_
_atom_site_label
_atom_site_type_symbol
_atom_site_fract_x
_atom_site_fract_y
_atom_site_fract_z
_atom_site_U_iso_or_equiv
_atom_site_adp_type
_atom_site_occupancy
_atom_site_symmetry_multiplicity
_atom_site_calc_flag
_atom_site_refinement_flags
C1 C -0.1135(3) 0.6069(3) 0.04155(13) 0.0663(7) Uani 1 1 d .
C2 C -0.0449(4) 0.5379(3) -0.00180(11) 0.0630(7) Uani 1 1 d .
H2 H -0.0622 0.5606 -0.0395 0.076 Uiso 1 1 calc R
C3 C 0.0498(3) 0.4346(2) 0.01103(11) 0.0563(6) Uani 1 1 d .
H3 H 0.0980 0.3880 -0.0181 0.068 Uiso 1 1 calc R
C4 C 0.0730(3) 0.4006(2) 0.06718(10) 0.0468(5) Uani 1 1 d .
C5 C 0.0024(3) 0.4703(2) 0.11003(11) 0.0573(6) Uani 1 1 d .
H5 H 0.0176 0.4469 0.1478 0.069 Uiso 1 1 calc R
C6 C -0.0911(4) 0.5749(3) 0.09761(12) 0.0651(7) Uani 1 1 d .
H6 H -0.1377 0.6224 0.1266 0.078 Uiso 1 1 calc R
C7 C 0.1773(3) 0.2908(2) 0.08206(10) 0.0511(6) Uani 1 1 d .
C8 C 0.0979(3) 0.1835(2) 0.10168(11) 0.0552(6) Uani 1 1 d .
C9 C -0.0940(3) 0.1697(2) 0.10073(12) 0.0596(7) Uani 1 1 d .
C10 C -0.1756(4) 0.0638(3) 0.13189(16) 0.0807(9) Uani 1 1 d .
H10A H -0.2813 0.0922 0.1510 0.097 Uiso 1 1 calc R
H10B H -0.2122 0.0045 0.1038 0.097 Uiso 1 1 calc R
C11 C -0.0627(4) 0.0008(3) 0.17500(14) 0.0711(8) Uani 1 1 d .
C12 C 0.1149(4) -0.0237(3) 0.14808(16) 0.0794(9) Uani 1 1 d .
H12A H 0.1912 -0.0607 0.1763 0.095 Uiso 1 1 calc R
H12B H 0.0993 -0.0815 0.1174 0.095 Uiso 1 1 calc R
C13 C 0.2052(3) 0.0867(3) 0.12477(11) 0.0610(6) Uani 1 1 d .
C15 C 0.4512(3) 0.4113(3) 0.06727(13) 0.0673(7) Uani 1 1 d .
H15A H 0.3921 0.4577 0.0378 0.081 Uiso 1 1 calc R
H15B H 0.5675 0.3899 0.0533 0.081 Uiso 1 1 calc R
C16 C 0.4704(3) 0.4889(3) 0.11965(11) 0.0594(7) Uani 1 1 d .
C17 C 0.4333(4) 0.6093(3) 0.11775(16) 0.0830(9) Uani 1 1 d .
H17 H 0.3915 0.6442 0.0843 0.100 Uiso 1 1 calc R
C18 C 0.4584(6) 0.6796(4) 0.1660(3) 0.1180(15) Uani 1 1 d .
H18 H 0.4327 0.7618 0.1645 0.142 Uiso 1 1 calc R
C19 C 0.5198(7) 0.6313(7) 0.2155(2) 0.1244(18) Uani 1 1 d .
H19 H 0.5378 0.6797 0.2474 0.149 Uiso 1 1 calc R
C20 C 0.5531(7) 0.5144(6) 0.21723(17) 0.125(2) Uani 1 1 d .
H20 H 0.5926 0.4802 0.2511 0.150 Uiso 1 1 calc R
C21 C 0.5308(5) 0.4404(4) 0.16967(15) 0.0892(10) Uani 1 1 d .
H21 H 0.5569 0.3583 0.1719 0.107 Uiso 1 1 calc R
C22 C -0.0353(6) 0.0868(4) 0.22671(15) 0.1024(12) Uani 1 1 d .
H22A H 0.0183 0.1608 0.2140 0.154 Uiso 1 1 calc R
H22B H 0.0401 0.0484 0.2541 0.154 Uiso 1 1 calc R
H22C H -0.1474 0.1043 0.2439 0.154 Uiso 1 1 calc R
C23 C -0.1465(6) -0.1137(3) 0.1967(2) 0.1089(13) Uani 1 1 d .
H23A H -0.2606 -0.0954 0.2123 0.163 Uiso 1 1 calc R
H23B H -0.0732 -0.1484 0.2258 0.163 Uiso 1 1 calc R
H23C H -0.1592 -0.1702 0.1659 0.163 Uiso 1 1 calc R
Cl1 Cl -0.23077(14) 0.73751(9) 0.02538(5) 0.1133(4) Uani 1 1 d .
N1 N 0.3512(3) 0.3009(2) 0.07817(11) 0.0630(6) Uani 1 1 d .
O1 O -0.1930(2) 0.23653(17) 0.07495(10) 0.0778(6) Uani 1 1 d .
O2 O 0.3689(2) 0.0903(2) 0.12632(9) 0.0766(6) Uani 1 1 d .
H1N H 0.412(5) 0.229(3) 0.0868(15) 0.100(12) Uiso 1 1 d .

loop_
_atom_site_aniso_label
_atom_site_aniso_U_11
_atom_site_aniso_U_22
_atom_site_aniso_U_33
_atom_site_aniso_U_23
_atom_site_aniso_U_13
_atom_site_aniso_U_12
C1 0.0473(13) 0.0610(16) 0.091(2) 0.0210(16) 0.0138(13) 0.0075(12)
C2 0.0588(14) 0.0689(17) 0.0613(15) 0.0135(14) 0.0006(13) 0.0003(14)
C3 0.0549(13) 0.0569(14) 0.0570(14) -0.0031(12) 0.0024(11) -0.0006(12)
C4 0.0416(11) 0.0482(13) 0.0506(12) -0.0007(11) 0.0005(10) -0.0026(10)
C5 0.0585(15) 0.0604(15) 0.0529(13) -0.0003(13) 0.0050(11) 0.0054(13)
C6 0.0635(17) 0.0597(15) 0.0719(17) -0.0009(14) 0.0167(14) 0.0094(13)
C7 0.0437(12) 0.0569(14) 0.0527(13) -0.0062(12) -0.0017(10) 0.0042(10)
C8 0.0473(12) 0.0516(14) 0.0666(15) 0.0000(13) -0.0048(11) 0.0052(11)
C9 0.0474(14) 0.0495(14) 0.0820(18) -0.0026(14) -0.0119(13) 0.0013(11)
C10 0.0554(15) 0.0628(17) 0.124(2) 0.0134(18) -0.0134(17) -0.0057(14)
C11 0.0608(16) 0.0616(16) 0.0909(19) 0.0123(16) -0.0027(15) -0.0046(14)
C12 0.0729(19) 0.0637(18) 0.102(2) 0.0094(17) -0.0008(17) 0.0185(15)
C13 0.0516(14) 0.0615(15) 0.0699(15) 0.0006(13) -0.0028(12) 0.0126(12)
C15 0.0423(12) 0.0805(18) 0.0790(17) 0.0173(16) 0.0087(12) -0.0010(13)
C16 0.0366(12) 0.0719(18) 0.0697(16) 0.0137(14) 0.0015(11) -0.0077(12)
C17 0.0595(17) 0.084(2) 0.106(2) 0.002(2) -0.0012(17) 0.0015(17)
C18 0.077(2) 0.096(3) 0.181(5) -0.039(3) 0.013(3) -0.008(2)
C19 0.097(3) 0.162(5) 0.114(4) -0.036(4) 0.019(3) -0.048(4)
C20 0.107(3) 0.187(6) 0.079(2) 0.026(3) -0.021(2) -0.067(4)
C21 0.082(2) 0.104(2) 0.081(2) 0.0230(19) -0.0179(17) -0.027(2)
C22 0.098(3) 0.127(3) 0.082(2) -0.009(2) 0.0093(19) -0.010(3)
C23 0.091(2) 0.073(2) 0.162(4) 0.042(3) 0.002(2) -0.008(2)
Cl1 0.1003(7) 0.0948(6) 0.1448(9) 0.0553(6) 0.0378(6) 0.0450(6)
N1 0.0466(11) 0.0641(14) 0.0782(15) 0.0021(12) 0.0059(11) 0.0063(11)
O1 0.0537(11) 0.0627(11) 0.1171(15) 0.0181(12) -0.0280(11) -0.0021(9)
O2 0.0463(10) 0.0835(14) 0.1001(14) 0.0165(12) -0.0001(10) 0.0173(9)

loop_
_atom_type_symbol
_atom_type_description
_atom_type_scat_dispersion_real
_atom_type_scat_dispersion_imag
_atom_type_scat_source
C C 0.0033 0.0016 'International Tables Vol C Tables 4.2.6.8 and 6.1.1.4'
N N 0.0061 0.0033 'International Tables Vol C Tables 4.2.6.8 and 6.1.1.4'
O O 0.0106 0.0060 'International Tables Vol C Tables 4.2.6.8 and 6.1.1.4'
Cl Cl 0.1484 0.1585 'International Tables Vol C Tables 4.2.6.8 and 6.1.1.4'
H H 0.0000 0.0000 'International Tables Vol C Tables 4.2.6.8 and 6.1.1.4'

loop_
_geom_angle_atom_site_label_1
_geom_angle_atom_site_label_2
_geom_angle_atom_site_label_3
_geom_angle
C2 C1 C6 121.4(3)
C2 C1 Cl1 119.5(2)
C6 C1 Cl1 119.1(2)
C1 C2 C3 119.5(2)
C1 C2 H2 120.2
C3 C2 H2 120.2
C4 C3 C2 119.9(2)
C4 C3 H3 120.0
C2 C3 H3 120.0
C5 C4 C3 119.8(2)
C5 C4 C7 119.4(2)
C3 C4 C7 120.8(2)
C4 C5 C6 120.7(2)
C4 C5 H5 119.6
C6 C5 H5 119.6
C1 C6 C5 118.6(3)
C1 C6 H6 120.7
C5 C6 H6 120.7
N1 C7 C8 121.2(2)
N1 C7 C4 116.3(2)
C8 C7 C4 122.5(2)
C7 C8 C13 120.3(2)
C7 C8 C9 120.5(2)
C13 C8 C9 119.1(2)
O1 C9 C8 123.9(3)
O1 C9 C10 117.4(2)
C8 C9 C10 118.7(2)
C11 C10 C9 117.0(2)
C11 C10 H10A 108.1
C9 C10 H10A 108.1
C11 C10 H10B 108.1
C9 C10 H10B 108.1
H10A C10 H10B 107.3
C10 C11 C23 112.3(3)
C10 C11 C12 108.0(3)
C23 C11 C12 111.6(3)
C10 C11 C22 108.7(3)
C23 C11 C22 107.7(3)
C12 C11 C22 108.5(3)
C13 C12 C11 114.4(2)
C13 C12 H12A 108.7
C11 C12 H12A 108.7
C13 C12 H12B 108.7
C11 C12 H12B 108.7
H12A C12 H12B 107.6
O2 C13 C8 123.2(3)
O2 C13 C12 118.1(3)
C8 C13 C12 118.7(2)
N1 C15 C16 112.5(2)
N1 C15 H15A 109.1
C16 C15 H15A 109.1
N1 C15 H15B 109.1
C16 C15 H15B 109.1
H15A C15 H15B 107.8
C17 C16 C21 118.7(3)
C17 C16 C15 120.6(3)
C21 C16 C15 120.7(3)
C16 C17 C18 119.5(4)
C16 C17 H17 120.2
C18 C17 H17 120.2
C19 C18 C17 121.7(4)
C19 C18 H18 119.2
C17 C18 H18 119.2
C20 C19 C18 118.4(5)
C20 C19 H19 120.8
C18 C19 H19 120.8
C19 C20 C21 121.8(5)
C19 C20 H20 119.1
C21 C20 H20 119.1
C16 C21 C20 119.9(4)
C16 C21 H21 120.1
C20 C21 H21 120.1
C11 C22 H22A 109.5
C11 C22 H22B 109.5
H22A C22 H22B 109.5
C11 C22 H22C 109.5
H22A C22 H22C 109.5
H22B C22 H22C 109.5
C11 C23 H23A 109.5
C11 C23 H23B 109.5
H23A C23 H23B 109.5
C11 C23 H23C 109.5
H23A C23 H23C 109.5
H23B C23 H23C 109.5
C7 N1 C15 126.8(2)
C7 N1 H1N 114(2)
C15 N1 H1N 119(2)

loop_
_geom_bond_atom_site_label_1
_geom_bond_atom_site_label_2
_geom_bond_distance
C1 C2 1.374(4)
C1 C6 1.374(4)
C1 Cl1 1.736(3)
C2 C3 1.381(4)
C2 H2 0.9300
C3 C4 1.383(4)
C3 H3 0.9300
C4 C5 1.375(3)
C4 C7 1.489(3)
C5 C6 1.387(4)
C5 H5 0.9300
C6 H6 0.9300
C7 N1 1.326(3)
C7 C8 1.407(4)
C8 C13 1.449(4)
C8 C9 1.462(4)
C9 O1 1.214(3)
C9 C10 1.512(4)
C10 C11 1.497(4)
C10 H10A 0.9700
C10 H10B 0.9700
C11 C23 1.504(4)
C11 C12 1.511(5)
C11 C22 1.556(5)
C12 C13 1.502(4)
C12 H12A 0.9700
C12 H12B 0.9700
C13 O2 1.241(3)
C15 N1 1.459(4)
C15 C16 1.506(4)
C15 H15A 0.9700
C15 H15B 0.9700
C16 C17 1.360(4)
C16 C21 1.370(4)
C17 C18 1.387(6)
C17 H17 0.9300
C18 C19 1.362(7)
C18 H18 0.9300
C19 C20 1.317(7)
C19 H19 0.9300
C20 C21 1.394(6)
C20 H20 0.9300
C21 H21 0.9300
C22 H22A 0.9600
C22 H22B 0.9600
C22 H22C 0.9600
C23 H23A 0.9600
C23 H23B 0.9600
C23 H23C 0.9600
N1 H1N 0.94(4)

loop_
_geom_hbond_atom_site_label_D
_geom_hbond_atom_site_label_H
_geom_hbond_atom_site_label_A
_geom_hbond_distance_DH
_geom_hbond_distance_HA
_geom_hbond_distance_DA
_geom_hbond_angle_DHA
N1 H1N O2 0.94(4) 1.82(3) 2.590(3) 137(3)

loop_
_geom_torsion_atom_site_label_1
_geom_torsion_atom_site_label_2
_geom_torsion_atom_site_label_3
_geom_torsion_atom_site_label_4
_geom_torsion
C6 C1 C2 C3 -0.6(4)
Cl1 C1 C2 C3 179.4(2)
C1 C2 C3 C4 0.9(4)
C2 C3 C4 C5 -0.4(4)
C2 C3 C4 C7 -178.9(2)
C3 C4 C5 C6 -0.4(4)
C7 C4 C5 C6 178.2(2)
C2 C1 C6 C5 -0.2(4)
Cl1 C1 C6 C5 179.8(2)
C4 C5 C6 C1 0.7(4)
C5 C4 C7 N1 -102.8(3)
C3 C4 C7 N1 75.8(3)
C5 C4 C7 C8 74.4(3)
C3 C4 C7 C8 -107.0(3)
N1 C7 C8 C13 7.7(4)
C4 C7 C8 C13 -169.4(2)
N1 C7 C8 C9 -174.3(3)
C4 C7 C8 C9 8.7(4)
C7 C8 C9 O1 13.3(4)
C13 C8 C9 O1 -168.6(3)
C7 C8 C9 C10 -168.9(3)
C13 C8 C9 C10 9.2(4)
O1 C9 C10 C11 -165.0(3)
C8 C9 C10 C11 17.1(4)
C9 C10 C11 C23 -171.3(3)
C9 C10 C11 C12 -47.9(4)
C9 C10 C11 C22 69.6(4)
C10 C11 C12 C13 55.4(4)
C23 C11 C12 C13 179.3(3)
C22 C11 C12 C13 -62.2(4)
C7 C8 C13 O2 -3.1(4)
C9 C8 C13 O2 178.8(3)
C7 C8 C13 C12 176.8(2)
C9 C8 C13 C12 -1.2(4)
C11 C12 C13 O2 147.4(3)
C11 C12 C13 C8 -32.5(4)
N1 C15 C16 C17 -131.0(3)
N1 C15 C16 C21 51.1(3)
C21 C16 C17 C18 0.4(5)
C15 C16 C17 C18 -177.6(3)
C16 C17 C18 C19 0.1(6)
C17 C18 C19 C20 -1.0(7)
C18 C19 C20 C21 1.4(8)
C17 C16 C21 C20 0.0(5)
C15 C16 C21 C20 177.9(3)
C19 C20 C21 C16 -0.9(7)
C8 C7 N1 C15 -169.7(3)
C4 C7 N1 C15 7.6(4)
C16 C15 N1 C7 79.0(4)
